data_7200593
loop_
_publ_author_name
'Niu, Cao-Yuan'
'Wu, Ben-Lai'
'Zheng, Xian-Fu'
'Wan, Xin-Sheng'
'Zhang, Hong-Yun'
'Niu, Yun-Yin'
'Meng, Lu-Yan'

_publ_section_title
;
 Counteranion's effects on the structures of supramolecular silver
 coordination compounds of one asymmetric and one biting organic
 ligands
;
_journal_issue 7
_journal_name_full CrystEngComm
_journal_page_first 1373
_journal_paper_doi 10.1039/b818745b
_journal_volume 11
_journal_year 2009
_chemical_formula_sum 'C24 H16 Ag2 B2 F8 N8 S2'
_chemical_formula_weight 869.93
_chemical_name_systematic
;
?
;
_space_group_IT_number 14
_symmetry_cell_setting monoclinic
_symmetry_space_group_name_Hall '-P 2ybc'
_symmetry_space_group_name_H-M 'P 1 21/c 1'
_atom_sites_solution_hydrogens geom
_atom_sites_solution_primary direct
_atom_sites_solution_secondary difmap
_audit_creation_method SHELXL-97
_cell_angle_alpha 90.00
_cell_angle_beta 97.1730(10)
_cell_angle_gamma 90.00
_cell_formula_units_Z 2
_cell_length_a 6.2905(5)
_cell_length_b 22.8069(19)
_cell_length_c 10.1479(8)
_cell_measurement_temperature 173(2)
_cell_measurement_theta_max 25.50
_cell_measurement_theta_min 2.21
_cell_volume 1444.5(2)
_computing_cell_refinement 'Bruker SMART'
_computing_data_collection 'Bruker SMART'
_computing_data_reduction 'Bruker SAINT'
_computing_molecular_graphics 'Bruker SHELXTL'
_computing_publication_material 'Bruker SHELXTL'
_computing_structure_refinement 'SHELXL-97 (Sheldrick, 1997)'
_computing_structure_solution 'SHELXS-97 (Sheldrick, 1990)'
_diffrn_ambient_temperature 173(2)
_diffrn_measured_fraction_theta_full 0.999
_diffrn_measured_fraction_theta_max 0.999
_diffrn_measurement_device_type 'CCD area detector'
_diffrn_measurement_method 'phi and omega scans'
_diffrn_radiation_monochromator graphite
_diffrn_radiation_source 'fine-focus sealed tube'
_diffrn_radiation_type MoK\a
_diffrn_radiation_wavelength 0.71073
_diffrn_reflns_av_R_equivalents 0.0236
_diffrn_reflns_av_sigmaI/netI 0.0259
_diffrn_reflns_limit_h_max 7
_diffrn_reflns_limit_h_min -7
_diffrn_reflns_limit_k_max 27
_diffrn_reflns_limit_k_min -26
_diffrn_reflns_limit_l_max 12
_diffrn_reflns_limit_l_min -8
_diffrn_reflns_number 7979
_diffrn_reflns_theta_full 25.50
_diffrn_reflns_theta_max 25.50
_diffrn_reflns_theta_min 2.21
_exptl_absorpt_coefficient_mu 1.586
_exptl_absorpt_correction_T_max 0.7527
_exptl_absorpt_correction_T_min 0.4927
_exptl_absorpt_correction_type multi-scan
_exptl_absorpt_process_details sadabs
_exptl_crystal_colour yellow
_exptl_crystal_density_diffrn 2.000
_exptl_crystal_density_method 'not measured'
_exptl_crystal_description block
_exptl_crystal_F_000 848
_exptl_crystal_size_max 0.52
_exptl_crystal_size_mid 0.24
_exptl_crystal_size_min 0.19
_refine_diff_density_max 1.331
_refine_diff_density_min -0.855
_refine_diff_density_rms 0.086
_refine_ls_extinction_method none
_refine_ls_goodness_of_fit_ref 1.050
_refine_ls_hydrogen_treatment constr
_refine_ls_matrix_type full
_refine_ls_number_parameters 221
_refine_ls_number_reflns 2696
_refine_ls_number_restraints 428
_refine_ls_restrained_S_all 1.106
_refine_ls_R_factor_all 0.0443
_refine_ls_R_factor_gt 0.0400
_refine_ls_shift/su_max 0.001
_refine_ls_shift/su_mean 0.000
_refine_ls_structure_factor_coef Fsqd
_refine_ls_weighting_details 'calc w=1/[\s^2^(Fo^2^)+(0.0509P)^2^+3.1243P] where P=(Fo^2^+2Fc^2^)/3'
_refine_ls_weighting_scheme calc
_refine_ls_wR_factor_gt 0.1057
_refine_ls_wR_factor_ref 0.1090
_reflns_number_gt 2412
_reflns_number_total 2696
_reflns_threshold_expression >2sigma(I)
_cod_data_source_file b818745b.txt
_cod_data_source_block 5
_cod_depositor_comments
;
The following automatic conversions were performed:
'_symmetry_cell_setting' value 'Monoclinic' changed to 'monoclinic'
according to '/home/saulius/struct/CIF-dictionaries/cif_core.dic'
dictionary named 'cif_core.dic' version 2.4.1 from 2010-06-29.

Automatic conversion script
Id: cif_fix_enum 1527 2010-12-29 10:47:43Z saulius 
;
_cod_original_sg_symbol_H-M P2(1)/c
_cod_database_code 7200593

loop_
_symmetry_equiv_pos_as_xyz
'x, y, z'
'-x, y+1/2, -z+1/2'
'-x, -y, -z'
'x, -y-1/2, z-1/2'

loop_
_atom_site_label
_atom_site_type_symbol
_atom_site_fract_x
_atom_site_fract_y
_atom_site_fract_z
_atom_site_U_iso_or_equiv
_atom_site_adp_type
_atom_site_occupancy
_atom_site_symmetry_multiplicity
_atom_site_calc_flag
_atom_site_refinement_flags
_atom_site_disorder_assembly
_atom_site_disorder_group
Ag1 Ag 1.31611(6) 0.541888(16) -0.08367(4) 0.05414(17) Uani 1 1 d U . 5
N1 N 1.4017(6) 0.63487(17) -0.0122(4) 0.0449(8) Uani 1 1 d U A 5
N2 N 1.0514(7) 0.57665(17) 0.0605(4) 0.0506(9) Uani 1 1 d U A 5
N3 N 0.8826(7) 0.55207(17) 0.1142(4) 0.0499(9) Uani 1 1 d U . 5
N4 N 0.5310(6) 0.51750(17) 0.2292(4) 0.0482(9) Uani 1 1 d U . 5
C1 C 1.5599(8) 0.6654(2) -0.0570(5) 0.0539(11) Uani 1 1 d U A 5
H1 H 1.6429 0.6470 -0.1171 0.065 Uiso 1 1 calc R A 5
C2 C 1.6073(9) 0.7225(2) -0.0194(6) 0.0629(13) Uani 1 1 d U A 5
H2 H 1.7208 0.7429 -0.0531 0.076 Uiso 1 1 calc R A 5
C3 C 1.4876(10) 0.7495(2) 0.0675(7) 0.0706(15) Uani 1 1 d U A 5
H3 H 1.5190 0.7885 0.0962 0.085 Uiso 1 1 calc R A 5
C4 C 1.3223(9) 0.7193(2) 0.1123(6) 0.0608(13) Uani 1 1 d U A 5
H4 H 1.2368 0.7372 0.1718 0.073 Uiso 1 1 calc R A 5
C5 C 1.2818(7) 0.66222(19) 0.0698(4) 0.0436(9) Uani 1 1 d U A 5
C6 C 1.1064(7) 0.62754(18) 0.1121(4) 0.0416(9) Uani 1 1 d U A 5
C7 C 0.8146(7) 0.58443(18) 0.2046(4) 0.0412(9) Uani 1 1 d U A 5
C8 C 0.6312(7) 0.56701(19) 0.2737(4) 0.0415(9) Uani 1 1 d U A 5
C9 C 0.5665(8) 0.5996(2) 0.3754(5) 0.0541(11) Uani 1 1 d U A 5
H9 H 0.6396 0.6346 0.4045 0.065 Uiso 1 1 calc R A 5
C10 C 0.3928(9) 0.5803(3) 0.4344(5) 0.0608(13) Uani 1 1 d U A 5
H10 H 0.3464 0.6016 0.5061 0.073 Uiso 1 1 calc R A 5
C11 C 0.2895(8) 0.5310(3) 0.3895(6) 0.0591(13) Uani 1 1 d U A 5
H11 H 0.1687 0.5175 0.4283 0.071 Uiso 1 1 calc R A 5
C12 C 0.3614(8) 0.5007(2) 0.2869(6) 0.0581(12) Uani 1 1 d U A 5
H12 H 0.2871 0.4661 0.2556 0.070 Uiso 1 1 calc R A 5
S1 S 0.95316(19) 0.64908(5) 0.23277(12) 0.0460(3) Uani 1 1 d U A 5
B1 B 0.9903(10) 0.6446(3) 0.6703(5) 0.0691(17) Uani 0.729(4) 1 d PDU B 1
F1 F 0.9958(10) 0.6675(3) 0.5460(5) 0.0809(15) Uani 0.729(4) 1 d PDU B 1
F2 F 0.7698(8) 0.6324(3) 0.6751(6) 0.1008(17) Uani 0.729(4) 1 d PDU B 1
F3 F 1.0212(10) 0.6873(3) 0.7689(5) 0.0966(16) Uani 0.729(4) 1 d PDU B 1
F4 F 1.0923(13) 0.5944(3) 0.6915(7) 0.140(3) Uani 0.729(4) 1 d PDU B 1
B1' B 0.9903(10) 0.6446(3) 0.6703(5) 0.0691(17) Uani 0.271(4) 1 d PDU B 2
F1' F 0.924(3) 0.6784(7) 0.5698(13) 0.0809(15) Uani 0.271(4) 1 d PDU B 2
F2' F 0.919(2) 0.6242(7) 0.7750(12) 0.1008(17) Uani 0.271(4) 1 d PDU B 2
F3' F 1.2162(15) 0.6484(7) 0.6952(13) 0.0966(16) Uani 0.271(4) 1 d PDU B 2
F4' F 0.993(3) 0.5891(5) 0.6032(16) 0.140(3) Uani 0.271(4) 1 d PDU B 2

loop_
_atom_site_aniso_label
_atom_site_aniso_U_11
_atom_site_aniso_U_22
_atom_site_aniso_U_33
_atom_site_aniso_U_23
_atom_site_aniso_U_13
_atom_site_aniso_U_12
Ag1 0.0579(3) 0.0469(2) 0.0604(3) -0.01275(16) 0.01823(19) -0.00386(15)
N1 0.046(2) 0.047(2) 0.0423(19) 0.0027(16) 0.0061(16) -0.0001(16)
N2 0.053(2) 0.044(2) 0.058(2) -0.0072(17) 0.0208(18) -0.0031(17)
N3 0.053(2) 0.045(2) 0.054(2) -0.0106(17) 0.0172(18) -0.0017(17)
N4 0.050(2) 0.044(2) 0.053(2) 0.0003(17) 0.0139(17) 0.0001(17)
C1 0.054(3) 0.060(3) 0.050(3) 0.003(2) 0.013(2) -0.001(2)
C2 0.060(3) 0.059(3) 0.070(3) 0.011(3) 0.013(3) -0.013(2)
C3 0.078(4) 0.046(3) 0.090(4) 0.004(3) 0.019(3) -0.007(3)
C4 0.066(3) 0.041(2) 0.078(3) -0.003(2) 0.020(3) 0.002(2)
C5 0.045(2) 0.040(2) 0.045(2) 0.0029(18) 0.0049(18) 0.0028(18)
C6 0.043(2) 0.039(2) 0.043(2) -0.0015(18) 0.0074(18) 0.0057(18)
C7 0.043(2) 0.040(2) 0.040(2) -0.0024(17) 0.0046(17) 0.0039(17)
C8 0.039(2) 0.044(2) 0.041(2) 0.0025(18) 0.0024(17) 0.0055(18)
C9 0.050(3) 0.060(3) 0.053(3) -0.009(2) 0.011(2) 0.003(2)
C10 0.059(3) 0.071(3) 0.054(3) 0.000(2) 0.016(2) 0.014(3)
C11 0.052(3) 0.066(3) 0.063(3) 0.019(3) 0.020(2) 0.011(2)
C12 0.055(3) 0.050(3) 0.072(3) 0.009(2) 0.018(2) -0.002(2)
S1 0.0481(6) 0.0412(6) 0.0500(6) -0.0090(5) 0.0113(5) 0.0002(5)
B1 0.075(4) 0.074(4) 0.061(3) 0.014(3) 0.019(3) -0.006(3)
F1 0.082(4) 0.108(4) 0.055(3) 0.006(3) 0.022(2) 0.012(3)
F2 0.088(4) 0.118(4) 0.102(4) 0.009(3) 0.034(3) -0.017(3)
F3 0.115(4) 0.107(4) 0.067(3) -0.012(3) 0.011(3) -0.032(3)
F4 0.154(6) 0.156(5) 0.110(5) 0.031(5) 0.010(4) 0.075(5)
B1' 0.075(4) 0.074(4) 0.061(3) 0.014(3) 0.019(3) -0.006(3)
F1' 0.082(4) 0.108(4) 0.055(3) 0.006(3) 0.022(2) 0.012(3)
F2' 0.088(4) 0.118(4) 0.102(4) 0.009(3) 0.034(3) -0.017(3)
F3' 0.115(4) 0.107(4) 0.067(3) -0.012(3) 0.011(3) -0.032(3)
F4' 0.154(6) 0.156(5) 0.110(5) 0.031(5) 0.010(4) 0.075(5)

loop_
_atom_type_symbol
_atom_type_description
_atom_type_scat_dispersion_real
_atom_type_scat_dispersion_imag
_atom_type_scat_source
C C 0.0033 0.0016 'International Tables Vol C Tables 4.2.6.8 and 6.1.1.4'
H H 0.0000 0.0000 'International Tables Vol C Tables 4.2.6.8 and 6.1.1.4'
B B 0.0013 0.0007 'International Tables Vol C Tables 4.2.6.8 and 6.1.1.4'
N N 0.0061 0.0033 'International Tables Vol C Tables 4.2.6.8 and 6.1.1.4'
F F 0.0171 0.0103 'International Tables Vol C Tables 4.2.6.8 and 6.1.1.4'
S S 0.1246 0.1234 'International Tables Vol C Tables 4.2.6.8 and 6.1.1.4'
Ag Ag -0.8971 1.1015 'International Tables Vol C Tables 4.2.6.8 and 6.1.1.4'

loop_
_geom_angle_atom_site_label_1
_geom_angle_atom_site_label_2
_geom_angle_atom_site_label_3
_geom_angle
_geom_angle_site_symmetry_1
_geom_angle_site_symmetry_3
_geom_angle_publ_flag
N1 Ag1 N4 130.49(13) . 3_765 ?
N1 Ag1 N2 70.43(13) . . ?
N4 Ag1 N2 158.75(14) 3_765 . ?
N1 Ag1 N3 159.55(13) . 3_765 ?
N4 Ag1 N3 69.88(13) 3_765 3_765 ?
N2 Ag1 N3 89.13(13) . 3_765 ?
N1 Ag1 Ag1 104.57(10) . 3_865 ?
N4 Ag1 Ag1 70.57(10) 3_765 3_865 ?
N2 Ag1 Ag1 111.14(10) . 3_865 ?
N3 Ag1 Ag1 82.76(10) 3_765 3_865 ?
C1 N1 C5 117.8(4) . . ?
C1 N1 Ag1 122.1(3) . . ?
C5 N1 Ag1 119.9(3) . . ?
C6 N2 N3 112.6(4) . . ?
C6 N2 Ag1 111.0(3) . . ?
N3 N2 Ag1 135.5(3) . . ?
C7 N3 N2 113.0(4) . . ?
C7 N3 Ag1 112.1(3) . 3_765 ?
N2 N3 Ag1 134.9(3) . 3_765 ?
C12 N4 C8 117.5(4) . . ?
C12 N4 Ag1 122.2(3) . 3_765 ?
C8 N4 Ag1 119.6(3) . 3_765 ?
N1 C1 C2 122.8(5) . . ?
N1 C1 H1 118.6 . . ?
C2 C1 H1 118.6 . . ?
C3 C2 C1 118.8(5) . . ?
C3 C2 H2 120.6 . . ?
C1 C2 H2 120.6 . . ?
C4 C3 C2 119.2(5) . . ?
C4 C3 H3 120.4 . . ?
C2 C3 H3 120.4 . . ?
C3 C4 C5 119.1(5) . . ?
C3 C4 H4 120.5 . . ?
C5 C4 H4 120.5 . . ?
N1 C5 C4 122.2(4) . . ?
N1 C5 C6 115.6(4) . . ?
C4 C5 C6 122.1(4) . . ?
N2 C6 C5 122.4(4) . . ?
N2 C6 S1 113.3(3) . . ?
C5 C6 S1 124.3(3) . . ?
N3 C7 C8 122.1(4) . . ?
N3 C7 S1 113.7(3) . . ?
C8 C7 S1 124.2(3) . . ?
N4 C8 C9 122.4(4) . . ?
N4 C8 C7 115.4(4) . . ?
C9 C8 C7 122.2(4) . . ?
C8 C9 C10 118.5(5) . . ?
C8 C9 H9 120.7 . . ?
C10 C9 H9 120.7 . . ?
C11 C10 C9 119.5(5) . . ?
C11 C10 H10 120.2 . . ?
C9 C10 H10 120.2 . . ?
C10 C11 C12 119.1(5) . . ?
C10 C11 H11 120.5 . . ?
C12 C11 H11 120.5 . . ?
N4 C12 C11 123.0(5) . . ?
N4 C12 H12 118.5 . . ?
C11 C12 H12 118.5 . . ?
C7 S1 C6 87.4(2) . . ?
F4 B1 F1 114.4(6) . . ?
F4 B1 F3 118.0(6) . . ?
F1 B1 F3 112.2(5) . . ?
F4 B1 F2 106.4(6) . . ?
F1 B1 F2 104.1(5) . . ?
F3 B1 F2 99.3(5) . . ?

loop_
_geom_bond_atom_site_label_1
_geom_bond_atom_site_label_2
_geom_bond_distance
_geom_bond_site_symmetry_2
_geom_bond_publ_flag
Ag1 N1 2.284(4) . ?
Ag1 N4 2.301(4) 3_765 ?
Ag1 N2 2.480(4) . ?
Ag1 N3 2.481(4) 3_765 ?
Ag1 Ag1 3.3024(8) 3_865 ?
N1 C1 1.340(6) . ?
N1 C5 1.344(6) . ?
N2 C6 1.302(6) . ?
N2 N3 1.372(5) . ?
N3 C7 1.291(6) . ?
N3 Ag1 2.481(4) 3_765 ?
N4 C12 1.336(6) . ?
N4 C8 1.343(6) . ?
N4 Ag1 2.301(4) 3_765 ?
C1 C2 1.379(8) . ?
C1 H1 0.9500 . ?
C2 C3 1.374(8) . ?
C2 H2 0.9500 . ?
C3 C4 1.371(8) . ?
C3 H3 0.9500 . ?
C4 C5 1.384(7) . ?
C4 H4 0.9500 . ?
C5 C6 1.465(6) . ?
C6 S1 1.722(4) . ?
C7 C8 1.478(6) . ?
C7 S1 1.718(4) . ?
C8 C9 1.374(6) . ?
C9 C10 1.382(7) . ?
C9 H9 0.9500 . ?
C10 C11 1.349(8) . ?
C10 H10 0.9500 . ?
C11 C12 1.373(8) . ?
C11 H11 0.9500 . ?
C12 H12 0.9500 . ?
B1 F4 1.317(7) . ?
B1 F1 1.370(6) . ?
B1 F3 1.393(7) . ?
B1 F2 1.421(7) . ?

loop_
_geom_torsion_atom_site_label_1
_geom_torsion_atom_site_label_2
_geom_torsion_atom_site_label_3
_geom_torsion_atom_site_label_4
_geom_torsion
_geom_torsion_site_symmetry_1
_geom_torsion_site_symmetry_2
_geom_torsion_site_symmetry_3
_geom_torsion_site_symmetry_4
_geom_torsion_publ_flag
N4 Ag1 N1 C1 2.0(4) 3_765 . . . ?
N2 Ag1 N1 C1 -173.7(4) . . . . ?
N3 Ag1 N1 C1 -172.3(4) 3_765 . . . ?
Ag1 Ag1 N1 C1 78.7(4) 3_865 . . . ?
N4 Ag1 N1 C5 177.0(3) 3_765 . . . ?
N2 Ag1 N1 C5 1.3(3) . . . . ?
N3 Ag1 N1 C5 2.6(6) 3_765 . . . ?
Ag1 Ag1 N1 C5 -106.3(3) 3_865 . . . ?
N1 Ag1 N2 C6 -5.5(3) . . . . ?
N4 Ag1 N2 C6 -176.4(3) 3_765 . . . ?
N3 Ag1 N2 C6 174.9(3) 3_765 . . . ?
Ag1 Ag1 N2 C6 93.0(3) 3_865 . . . ?
N1 Ag1 N2 N3 -173.4(5) . . . . ?
N4 Ag1 N2 N3 15.7(7) 3_765 . . . ?
N3 Ag1 N2 N3 7.0(5) 3_765 . . . ?
Ag1 Ag1 N2 N3 -74.9(5) 3_865 . . . ?
C6 N2 N3 C7 -0.2(6) . . . . ?
Ag1 N2 N3 C7 167.5(3) . . . . ?
C6 N2 N3 Ag1 -177.7(3) . . . 3_765 ?
Ag1 N2 N3 Ag1 -10.0(7) . . . 3_765 ?
C5 N1 C1 C2 1.9(7) . . . . ?
Ag1 N1 C1 C2 177.0(4) . . . . ?
N1 C1 C2 C3 0.0(8) . . . . ?
C1 C2 C3 C4 -1.2(9) . . . . ?
C2 C3 C4 C5 0.6(9) . . . . ?
C1 N1 C5 C4 -2.6(7) . . . . ?
Ag1 N1 C5 C4 -177.7(4) . . . . ?
C1 N1 C5 C6 177.9(4) . . . . ?
Ag1 N1 C5 C6 2.7(5) . . . . ?
C3 C4 C5 N1 1.3(8) . . . . ?
C3 C4 C5 C6 -179.2(5) . . . . ?
N3 N2 C6 C5 -179.7(4) . . . . ?
Ag1 N2 C6 C5 9.5(5) . . . . ?
N3 N2 C6 S1 0.3(5) . . . . ?
Ag1 N2 C6 S1 -170.5(2) . . . . ?
N1 C5 C6 N2 -8.9(6) . . . . ?
C4 C5 C6 N2 171.6(5) . . . . ?
N1 C5 C6 S1 171.2(3) . . . . ?
C4 C5 C6 S1 -8.3(7) . . . . ?
N2 N3 C7 C8 178.7(4) . . . . ?
Ag1 N3 C7 C8 -3.2(5) 3_765 . . . ?
N2 N3 C7 S1 0.0(5) . . . . ?
Ag1 N3 C7 S1 178.11(19) 3_765 . . . ?
C12 N4 C8 C9 0.7(7) . . . . ?
Ag1 N4 C8 C9 -169.7(4) 3_765 . . . ?
C12 N4 C8 C7 -178.7(4) . . . . ?
Ag1 N4 C8 C7 10.9(5) 3_765 . . . ?
N3 C7 C8 N4 -4.6(6) . . . . ?
S1 C7 C8 N4 173.9(3) . . . . ?
N3 C7 C8 C9 176.0(5) . . . . ?
S1 C7 C8 C9 -5.4(6) . . . . ?
N4 C8 C9 C10 0.4(7) . . . . ?
C7 C8 C9 C10 179.8(4) . . . . ?
C8 C9 C10 C11 -1.2(8) . . . . ?
C9 C10 C11 C12 0.8(8) . . . . ?
C8 N4 C12 C11 -1.1(8) . . . . ?
Ag1 N4 C12 C11 169.1(4) 3_765 . . . ?
C10 C11 C12 N4 0.4(8) . . . . ?
N3 C7 S1 C6 0.1(4) . . . . ?
C8 C7 S1 C6 -178.6(4) . . . . ?
N2 C6 S1 C7 -0.2(4) . . . . ?
C5 C6 S1 C7 179.7(4) . . . . ?
